data_4003199
loop_
_publ_author_name
'McKellar, Scott C.'
'Sotelo, Jorge'
'Greenaway, Alex'
'Mowat, John P. S.'
'Kvam, Odin'
'Morrison, Carole A.'
'Wright, Paul A.'
'Moggach, Stephen A.'

_publ_section_title
;
 Pore Shape Modification of a Microporous Metal--Organic Framework Using
 High Pressure: Accessing a New Phase with Oversized Guest Molecules
;
_journal_issue 2
_journal_name_full 'Chemistry of Materials'
_journal_page_first 466
_journal_paper_doi 10.1021/acs.chemmater.5b02891
_journal_volume 28
_journal_year 2016
_chemical_formula_moiety 'C30 H12 O12 Sc2'
_chemical_formula_sum 'C30 H12 O12 Sc2'
_chemical_formula_weight 654.33
_space_group_IT_number 70
_space_group_name_Hall '-F 2uv 2vw'
_space_group_name_H-M_alt 'F d d d :2'
_symmetry_cell_setting orthorhombic
_symmetry_Int_Tables_number 70
_symmetry_space_group_name_Hall '-F 2uv 2vw'
_symmetry_space_group_name_H-M 'F d d d :2'
_atom_sites_solution_hydrogens difmap
_atom_sites_solution_primary other
_audit_creation_date 15-06-08
_audit_creation_method CRYSTALS_ver_14.40
_cell_angle_alpha 90
_cell_angle_beta 90
_cell_angle_gamma 90
_cell_formula_units_Z 8
_cell_length_a 8.6945(19)
_cell_length_b 20.808(2)
_cell_length_c 34.079(4)
_cell_measurement_reflns_used 2070
_cell_measurement_temperature 293
_cell_measurement_theta_max 23
_cell_measurement_theta_min 4
_cell_volume 6165.4(16)
_computing_cell_refinement 'Apex2 (Bruker AXS, 2006)'
_computing_data_collection 'Apex2 (Bruker AXS, 2006)'
_computing_data_reduction 'Apex2 (Bruker AXS, 2006)'
_computing_molecular_graphics 'CAMERON (Watkin et al., 1996)'
_computing_publication_material 'CRYSTALS (Betteridge et al., 2003)'
_computing_structure_refinement 'CRYSTALS (Betteridge et al., 2003)'
_computing_structure_solution 'Superflip (Palatinus & Chapuis, 2007)'
_diffrn_ambient_pressure 300000
_diffrn_ambient_temperature 293
_diffrn_measured_fraction_theta_full 0.730
_diffrn_measured_fraction_theta_max 0.664
_diffrn_measurement_device Area
_diffrn_measurement_device_type 'Bruker Kappa Apex2'
_diffrn_measurement_method \w
_diffrn_radiation_monochromator graphite
_diffrn_radiation_probe x-ray
_diffrn_radiation_type 'Mo K\a'
_diffrn_radiation_wavelength 0.71073
_diffrn_reflns_av_R_equivalents 0.077
_diffrn_reflns_limit_h_max 7
_diffrn_reflns_limit_h_min -7
_diffrn_reflns_limit_k_max 22
_diffrn_reflns_limit_k_min -22
_diffrn_reflns_limit_l_max 35
_diffrn_reflns_limit_l_min -35
_diffrn_reflns_number 4627
_diffrn_reflns_theta_full 17.566
_diffrn_reflns_theta_max 23.422
_diffrn_reflns_theta_min 3.805
_diffrn_standards_number 0
_exptl_absorpt_coefficient_mu 0.501
_exptl_absorpt_correction_T_max 0.95
_exptl_absorpt_correction_T_min 0.78
_exptl_absorpt_correction_type multi-scan
_exptl_absorpt_process_details 'SADABS (Siemens, 1996)'
_exptl_crystal_colour colourless
_exptl_crystal_density_diffrn 1.410
_exptl_crystal_density_method 'not measured'
_exptl_crystal_description block
_exptl_crystal_F_000 2640
_exptl_crystal_size_max 0.200
_exptl_crystal_size_mid 0.150
_exptl_crystal_size_min 0.100
_refine_diff_density_max 0.55
_refine_diff_density_min -0.52
_refine_ls_extinction_coef 8.524
_refine_ls_extinction_method 'Larson (1970), Equation 22'
_refine_ls_goodness_of_fit_ref 0.9973
_refine_ls_hydrogen_treatment noref
_refine_ls_matrix_type full
_refine_ls_number_parameters 113
_refine_ls_number_reflns 755
_refine_ls_number_restraints 149
_refine_ls_R_factor_all 0.0992
_refine_ls_R_factor_gt 0.0688
_refine_ls_shift/su_max 0.0170390
_refine_ls_shift/su_mean 0.0009943
_refine_ls_structure_factor_coef Fsqd
_refine_ls_weighting_details
;
 Method, part 1, Chebychev polynomial, (Watkin, 1994, Prince, 1982) 
 [weight] = 1.0/[A~0~*T~0~(x)+A~1~*T~1~(x) ... +A~n-1~]*T~n-1~(x)] 
 where A~i~ are the Chebychev coefficients listed below and x= Fcalc/Fmax 
 Method = Robust Weighting (Prince, 1982) 
 W = [weight] * [1-(deltaF/6*sigmaF)^2^]^2^ 
 A~i~ are: 
 10.2 14.5 7.29 2.29 
;
_refine_ls_weighting_scheme calc
_refine_ls_wR_factor_all 0.1844
_refine_ls_wR_factor_gt 0.1628
_refine_ls_wR_factor_ref 0.1844
_reflns_limit_h_max 7
_reflns_limit_h_min 0
_reflns_limit_k_max 22
_reflns_limit_k_min 0
_reflns_limit_l_max 35
_reflns_limit_l_min 0
_reflns_number_gt 553
_reflns_number_total 759
_reflns_threshold_expression I>2.0\s(I)
_oxford_diffrn_Wilson_B_factor 0.00
_oxford_diffrn_Wilson_scale 0.00
_oxford_refine_ls_r_factor_ref 0.0992
_oxford_refine_ls_scale 0.04884(3)
_oxford_reflns_number_all 755
_oxford_reflns_threshold_expression_ref I>-3.0\s(I)
_oxford_structure_analysis_title 'ST2096s in Fddd'
_cod_data_source_file cm5b02891_si_003.cif
_cod_data_source_block SC2BDC3_nh_I
_cod_depositor_comments
;
The following automatic conversions were performed:

data item '_atom_sites_solution_primary' value 'Other' was changed to
'other' in accordance with the
/home/saulius/struct/COD-crude-data/automatic-downloads/DataCite-retrospective/ACS/depositions/lib/dictionaries/cif_core.dic
dictionary named 'cif_core.dic' version 2.4.2 last updated on
2011-04-26.

Automatic conversion script
Id: cif_fix_values 6909 2019-04-08 15:41:33Z antanas 
;
_cod_original_cell_volume 6165.4(17)
_cod_original_sg_symbol_H-M 'F d d d'
_cod_database_code 4003199

loop_
_symmetry_equiv_pos_as_xyz
x,y,z
-x,-y,-z
x,y+1/2,z+1/2
-x,-y+1/2,-z+1/2
x+1/2,y,z+1/2
-x+1/2,-y,-z+1/2
x+1/2,y+1/2,z
-x+1/2,-y+1/2,-z
-x,y+1/4,z+1/4
x,-y+1/4,-z+1/4
-x,y+3/4,z+3/4
x,-y+3/4,-z+3/4
-x+1/2,y+1/4,z+3/4
x+1/2,-y+1/4,-z+3/4
-x+1/2,y+3/4,z+1/4
x+1/2,-y+3/4,-z+1/4
x+1/4,-y,z+1/4
-x+1/4,y,-z+1/4
x+1/4,-y+1/2,z+3/4
-x+1/4,y+1/2,-z+3/4
x+3/4,-y,z+3/4
-x+3/4,y,-z+3/4
x+3/4,-y+1/2,z+1/4
-x+3/4,y+1/2,-z+1/4
-x+1/4,-y+3/4,z+1/2
x+1/4,y+3/4,-z+1/2
-x+1/4,-y+5/4,z+1
x+1/4,y+5/4,-z+1
-x+3/4,-y+3/4,z+1
x+3/4,y+3/4,-z+1
-x+3/4,-y+5/4,z+1/2
x+3/4,y+5/4,-z+1/2

loop_
_atom_site_label
_atom_site_type_symbol
_atom_site_fract_x
_atom_site_fract_y
_atom_site_fract_z
_atom_site_U_iso_or_equiv
_atom_site_occupancy
_atom_site_adp_type
_atom_site_refinement_flags_posn
_atom_site_refinement_flags_adp
Sc1 Sc 0.3750 0.3750 0.63595(6) 0.0266 1.0000 Uani S T
O1 O 0.2471(9) 0.3336(3) 0.59275(17) 0.0546 1.0000 Uani . U
O2 O 0.0098(9) 0.3331(3) 0.57062(16) 0.0531 1.0000 Uani . U
O3 O 0.2410(9) 0.4581(2) 0.6360(2) 0.0589 1.0000 Uani . U
C1 C 0.1495(13) 0.3201(4) 0.5677(2) 0.0443 1.0000 Uani . U
C2 C 0.2011(13) 0.2841(5) 0.5321(3) 0.0571 1.0000 Uani . U
C3 C 0.0993(16) 0.2653(7) 0.5044(3) 0.0915 1.0000 Uani . U
C4 C 0.1510(16) 0.2316(6) 0.4715(3) 0.0800 1.0000 Uani . U
C5 C 0.1250 0.4855(4) 0.6250 0.0322 1.0000 Uani S TU
C6 C 0.1250 0.5574(4) 0.6250 0.0435 1.0000 Uani DS TU
C7 C 0.2223(12) 0.5902(6) 0.6498(3) 0.0703 0.5000 Uani D U
C8 C 0.2196(13) 0.6570(6) 0.6492(3) 0.0690 0.5000 Uani D U
C10 C 0.6250 0.1657(5) 0.1250 0.24(2) 0.5000 Uiso DS U
C11 C 0.6250 0.1250 0.0874(3) 0.260(19) 1.0000 Uiso DS U
C12 C 0.554(4) 0.1601(12) 0.0520(6) 0.26(2) 0.2500 Uiso D U
C13 C 0.385(3) 0.141(4) 0.0446(5) 0.26(3) 0.2500 Uiso D U
C14 C 0.301(9) 0.189(5) 0.018(3) 0.25(3) 0.2500 Uiso D U
H3 H -0.0055 0.2752 0.5077 0.1071 1.0000 Uiso . .
H4 H 0.0786 0.2194 0.4517 0.0942 1.0000 Uiso . .
H7 H 0.2928 0.5678 0.6663 0.0805 0.5000 Uiso . .
H8 H 0.2905 0.6794 0.6657 0.0793 0.5000 Uiso . .

loop_
_atom_site_aniso_label
_atom_site_aniso_U_11
_atom_site_aniso_U_22
_atom_site_aniso_U_33
_atom_site_aniso_U_23
_atom_site_aniso_U_13
_atom_site_aniso_U_12
Sc1 0.0434(19) 0.0186(9) 0.0179(12) 0.0000 0.0000 0.0049(11)
O1 0.069(5) 0.064(4) 0.031(4) -0.027(3) 0.002(3) -0.011(4)
O2 0.063(4) 0.066(4) 0.030(4) -0.016(3) 0.009(3) 0.000(4)
O3 0.046(6) 0.028(3) 0.103(6) -0.010(3) -0.022(3) 0.011(3)
C1 0.060(4) 0.049(5) 0.024(4) -0.013(3) 0.006(3) -0.007(5)
C2 0.059(6) 0.081(6) 0.032(5) -0.031(4) 0.006(3) -0.008(5)
C3 0.066(7) 0.155(11) 0.053(7) -0.066(6) -0.016(5) 0.030(8)
C4 0.065(6) 0.138(9) 0.037(6) -0.050(5) -0.008(4) 0.014(7)
C5 0.030(6) 0.022(3) 0.045(7) 0.0000 0.002(5) 0.0000
C6 0.028(9) 0.021(3) 0.081(8) 0.0000 0.000(4) 0.0000
C7 0.081(11) 0.019(4) 0.111(12) 0.004(7) -0.041(8) -0.005(7)
C8 0.079(11) 0.019(3) 0.109(12) 0.003(7) -0.036(7) -0.001(6)

loop_
_atom_type_symbol
_atom_type_scat_dispersion_real
_atom_type_scat_dispersion_imag
_atom_type_scat_Cromer_Mann_a1
_atom_type_scat_Cromer_Mann_b1
_atom_type_scat_Cromer_Mann_a2
_atom_type_scat_Cromer_Mann_b2
_atom_type_scat_Cromer_Mann_a3
_atom_type_scat_Cromer_Mann_b3
_atom_type_scat_Cromer_Mann_a4
_atom_type_scat_Cromer_Mann_b4
_atom_type_scat_Cromer_Mann_c
_atom_type_scat_source
C 0.0033 0.0016 2.3100 20.8439 1.0200 10.2075 1.5886 0.5687 0.8650 51.6512 0.2156 'International Tables Vol C 4.2.6.8 and 6.1.1.4'
H 0.0000 0.0000 0.4930 10.5109 0.3229 26.1257 0.1402 3.1424 0.0408 57.7998 0.0030 'International Tables Vol C 4.2.6.8 and 6.1.1.4'
O 0.0106 0.0060 3.0485 13.2771 2.2868 5.7011 1.5463 0.3239 0.8670 32.9089 0.2508 'International Tables Vol C 4.2.6.8 and 6.1.1.4'
Sc 0.2519 0.3716 9.1890 9.0213 7.3679 0.5729 1.6409 136.1080 1.4680 51.3531 1.3329 'International Tables Vol C 4.2.6.8 and 6.1.1.4'

loop_
_geom_angle_atom_site_label_1
_geom_angle_site_symmetry_1
_geom_angle_atom_site_label_2
_geom_angle_atom_site_label_3
_geom_angle_site_symmetry_3
_geom_angle
_geom_angle_publ_flag
O3 29_554 Sc1 O2 18_556 88.0(3) yes
O3 29_554 Sc1 O2 16_556 91.8(3) yes
O2 18_556 Sc1 O2 16_556 89.3(4) yes
O3 29_554 Sc1 O1 29_554 92.6(3) yes
O2 18_556 Sc1 O1 29_554 178.8(3) yes
O2 16_556 Sc1 O1 29_554 91.7(3) yes
O3 29_554 Sc1 O1 . 87.5(3) yes
O2 18_556 Sc1 O1 . 91.7(3) yes
O2 16_556 Sc1 O1 . 178.8(3) yes
O1 29_554 Sc1 O1 . 87.4(4) yes
O3 29_554 Sc1 O3 . 179.8(4) yes
O2 18_556 Sc1 O3 . 91.8(3) yes
O2 16_556 Sc1 O3 . 88.0(3) yes
O1 29_554 Sc1 O3 . 87.5(3) yes
O1 . Sc1 O3 . 92.6(3) yes
Sc1 . O1 C1 . 166.1(7) yes
Sc1 16_456 O2 C1 . 134.1(6) yes
Sc1 . O3 C5 . 148.2(6) yes
O2 . C1 O1 . 124.3(8) yes
O2 . C1 C2 . 117.7(8) yes
O1 . C1 C2 . 118.0(10) yes
C1 . C2 C4 8_556 119.1(9) yes
C1 . C2 C3 . 121.0(11) yes
C4 8_556 C2 C3 . 119.8(9) yes
C2 . C3 C4 . 119.7(12) yes
C2 . C3 H3 . 119.2 no
C4 . C3 H3 . 121.1 no
C3 . C4 C2 8_556 120.5(10) yes
C3 . C4 H4 . 119.2 no
C2 8_556 C4 H4 . 120.3 no
O3 . C5 O3 18_556 124.2(10) yes
O3 . C5 C6 . 117.9(5) yes
O3 18_556 C5 C6 . 117.9(5) yes
C5 . C6 C8 10_566 122.5(8) yes
C5 . C6 C8 27_554 122.5(8) yes
C8 10_566 C6 C8 27_554 115.0(15) yes
C5 . C6 C7 18_556 119.7(8) yes
C8 10_566 C6 C7 18_556 74.5(6) yes
C8 27_554 C6 C7 18_556 74.5(6) yes
C5 . C6 C7 . 119.7(8) yes
C8 10_566 C6 C7 . 74.5(6) yes
C8 27_554 C6 C7 . 74.5(6) yes
C7 18_556 C6 C7 . 120.5(15) yes
C8 27_554 C7 C8 10_566 88.4(9) yes
C8 27_554 C7 C6 . 52.8(5) yes
C8 10_566 C7 C6 . 52.8(5) yes
C8 27_554 C7 C8 . 87.0(13) yes
C8 10_566 C7 C8 . 87.1(13) yes
C6 . C7 C8 . 118.4(14) yes
C8 27_554 C7 H7 . 131.9 no
C8 10_566 C7 H7 . 128.0 no
C6 . C7 H7 . 120.9 no
C8 . C7 H7 . 120.6 no
C7 27_554 C8 C7 10_566 91.5(8) yes
C7 27_554 C8 C7 . 93.0(13) yes
C7 10_566 C8 C7 . 92.9(13) yes
C7 27_554 C8 C6 10_566 52.7(5) yes
C7 10_566 C8 C6 10_566 52.7(5) yes
C7 . C8 C6 10_566 123.8(14) yes
C7 27_554 C8 H8 . 128.3 no
C7 10_566 C8 H8 . 124.2 no
C7 . C8 H8 . 117.9 no
C6 10_566 C8 H8 . 118.2 no
C11 18_655 C10 C10 27_644 56.6(5) yes
C11 18_655 C10 C11 . 113.1(9) yes
C10 27_644 C10 C11 . 56.6(5) yes
C12 27_644 C11 C10 10_555 113.1(9) yes
C12 27_644 C11 C10 . 156.2(14) yes
C10 10_555 C11 C10 . 66.9(9) yes
C12 27_644 C11 C12 . 77(2) yes
C10 10_555 C11 C12 . 156.2(14) yes
C10 . C11 C12 . 113.1(9) yes
C11 . C12 C13 . 113.1(9) yes
C12 . C13 C14 . 113.1(9) yes

loop_
_geom_bond_atom_site_label_1
_geom_bond_atom_site_label_2
_geom_bond_site_symmetry_2
_geom_bond_distance
_geom_bond_publ_flag
Sc1 O3 29_554 2.085(6) yes
Sc1 O2 18_556 2.080(6) yes
Sc1 O2 16_556 2.080(6) yes
Sc1 O1 29_554 2.036(6) yes
Sc1 O1 . 2.036(6) yes
Sc1 O3 . 2.085(6) yes
O1 C1 . 1.236(12) yes
O2 C1 . 1.248(12) yes
O3 C5 . 1.218(7) yes
C1 C2 . 1.494(12) yes
C2 C4 8_556 1.332(15) yes
C2 C3 . 1.351(15) yes
C3 C4 . 1.398(13) yes
C3 H3 . 0.941 no
C4 H4 . 0.958 no
C5 C6 . 1.497(13) yes
C6 C8 10_566 1.380(8) yes
C6 C8 27_554 1.380(8) yes
C6 C7 18_556 1.377(8) yes
C6 C7 . 1.377(8) yes
C7 C8 27_554 1.670(15) yes
C7 C8 10_566 1.670(14) yes
C7 C8 . 1.389(8) yes
C7 H7 . 0.953 no
C8 H8 . 0.957 no
C10 C11 18_655 1.537(9) yes
C10 C10 27_644 1.69(2) yes
C10 C11 . 1.537(9) yes
C11 C12 27_644 1.538(9) yes
C11 C12 . 1.538(9) yes
C12 C13 . 1.538(9) yes
C13 C14 . 1.540(9) yes
